data_1544052
loop_
_publ_author_name
'Yan Zhang'
'Wenping Luo'
'Dongju Liu'
'Yan Xu'
'Shun-Li Li'
'Jingfu Li'
'Yong Wu'
'Yaoming Zhou'
'Min Fang'
'Hong-Ke Liu'

_publ_section_title
;
 Structures and photoluminescence properties of two cadmium(II)
 coordination polymers synthesized by flexible and rigid ligands
;
_journal_name_full 'Inorganica Chimica Acta'
_journal_page_first 512
_journal_page_last 517
_journal_paper_doi 10.1016/j.ica.2013.09.043
_journal_volume 409B
_journal_year 2014
_chemical_formula_sum 'C43 H47 Cd2 N6 O11'
_chemical_formula_weight 1048.67
_space_group_IT_number 14
_symmetry_cell_setting monoclinic
_symmetry_space_group_name_Hall '-P 2ybc'
_symmetry_space_group_name_H-M 'P 1 21/c 1'
_atom_sites_solution_hydrogens geom
_atom_sites_solution_primary direct
_atom_sites_solution_secondary difmap
_cell_angle_alpha 90.00
_cell_angle_beta 90.00
_cell_angle_gamma 90.00
_cell_formula_units_Z 4
_cell_length_a 9.075(4)
_cell_length_b 22.923(10)
_cell_length_c 21.197(9)
_cell_measurement_reflns_used 2031
_cell_measurement_temperature 293(2)
_cell_measurement_theta_max 24.09
_cell_measurement_theta_min 1.58
_cell_volume 4410(3)
_computing_cell_refinement 'SAINT (Bruker, 2005)'
_computing_data_collection 'APEX2 (Bruker, 2005)'
_computing_data_reduction SAINT
_computing_molecular_graphics SHELXTL
_computing_publication_material SHELXTL
_computing_structure_refinement 'SHELXL-97 (Sheldrick, 1997)'
_computing_structure_solution 'SHELXS-97 (Sheldrick, 1990)'
_diffrn_ambient_temperature 293(2)
_diffrn_measured_fraction_theta_full 0.990
_diffrn_measured_fraction_theta_max 0.990
_diffrn_measurement_device_type 'Bruker Apex2 CCD'
_diffrn_measurement_method '\w scans'
_diffrn_radiation_monochromator graphite
_diffrn_radiation_source 'fine-focus sealed tube'
_diffrn_radiation_type MoK\a
_diffrn_radiation_wavelength 0.71073
_diffrn_reflns_av_R_equivalents 0.1074
_diffrn_reflns_av_sigmaI/netI 0.1048
_diffrn_reflns_limit_h_max 6
_diffrn_reflns_limit_h_min -10
_diffrn_reflns_limit_k_max 27
_diffrn_reflns_limit_k_min -27
_diffrn_reflns_limit_l_max 25
_diffrn_reflns_limit_l_min -25
_diffrn_reflns_number 21881
_diffrn_reflns_theta_full 25.50
_diffrn_reflns_theta_max 25.50
_diffrn_reflns_theta_min 1.92
_exptl_absorpt_coefficient_mu 1.030
_exptl_absorpt_correction_T_max 0.8863
_exptl_absorpt_correction_T_min 0.8777
_exptl_absorpt_correction_type multi-scan
_exptl_absorpt_process_details '(SADABS; Sheldrick, 2003)'
_exptl_crystal_density_diffrn 1.580
_exptl_crystal_density_method 'not measured'
_exptl_crystal_F_000 2124
_exptl_crystal_size_max 0.13
_exptl_crystal_size_mid 0.13
_exptl_crystal_size_min 0.12
_refine_diff_density_max 1.501
_refine_diff_density_min -1.438
_refine_diff_density_rms 0.162
_refine_ls_extinction_method none
_refine_ls_goodness_of_fit_ref 1.048
_refine_ls_hydrogen_treatment constr
_refine_ls_matrix_type full
_refine_ls_number_parameters 560
_refine_ls_number_reflns 8103
_refine_ls_number_restraints 66
_refine_ls_restrained_S_all 1.060
_refine_ls_R_factor_all 0.1218
_refine_ls_R_factor_gt 0.0809
_refine_ls_shift/su_max 0.009
_refine_ls_shift/su_mean 0.001
_refine_ls_structure_factor_coef Fsqd
_refine_ls_weighting_details 'calc w=1/[\s^2^(Fo^2^)+(0.1019P)^2^+24.8290P] where P=(Fo^2^+2Fc^2^)/3'
_refine_ls_weighting_scheme calc
_refine_ls_wR_factor_gt 0.2185
_refine_ls_wR_factor_ref 0.2326
_reflns_number_gt 5095
_reflns_number_total 8103
_reflns_threshold_expression >2sigma(I)
_cod_data_source_file ICA-2014-409B-512-517-2.CIF
_cod_data_source_block fm-1
_cod_depositor_comments
;
The following automatic conversions were performed:

'_journal_paper_doi' value
'http://dx.doi.org/10.1016/j.ica.2013.09.043' was changed to
'10.1016/j.ica.2013.09.043'.

Automatic conversion script
Id: cif_fix_values 6433 2018-09-21 13:16:33Z andrius 
;
_cod_original_cell_volume 4409(3)
_cod_original_sg_symbol_H-M P2(1)/c
_cod_database_code 1544052

loop_
_symmetry_equiv_pos_as_xyz
'x, y, z'
'-x, y+1/2, -z+1/2'
'-x, -y, -z'
'x, -y-1/2, z-1/2'

loop_
_atom_site_label
_atom_site_type_symbol
_atom_site_fract_x
_atom_site_fract_y
_atom_site_fract_z
_atom_site_U_iso_or_equiv
_atom_site_adp_type
_atom_site_occupancy
_atom_site_symmetry_multiplicity
_atom_site_calc_flag
_atom_site_refinement_flags
_atom_site_disorder_assembly
_atom_site_disorder_group
Cd1 Cd -0.56060(5) 0.45136(2) -0.25359(2) 0.03616(12) Uani 1 1 d . . .
Cd2 Cd 0.23416(5) 0.29574(2) 0.24503(2) 0.04036(13) Uani 1 1 d U . .
O1 O 0.4317(6) 0.4641(2) -0.1421(2) 0.0557(15) Uani 1 1 d . . .
O2 O 0.3275(7) 0.3815(2) -0.1744(2) 0.0675(17) Uani 1 1 d . . .
O3 O 0.3015(6) 0.3790(2) 0.1728(2) 0.0668(14) Uani 1 1 d U . .
O4 O 0.2533(6) 0.2914(2) 0.1372(2) 0.0625(14) Uani 1 1 d U . .
O5 O -0.6319(8) 0.3562(3) -0.6802(2) 0.0782(17) Uani 1 1 d U . .
O6 O -0.7889(7) 0.2944(3) -0.6453(2) 0.0773(17) Uani 1 1 d U . .
O7 O -0.6330(6) 0.3751(2) -0.3335(2) 0.0638(16) Uani 1 1 d . . .
O8 O -0.5294(6) 0.4560(2) -0.3658(2) 0.0600(15) Uani 1 1 d . . .
N1 N -0.3501(6) 0.3976(3) -0.2343(3) 0.0557(18) Uani 1 1 d . . .
N2 N -0.1892(7) 0.3467(3) -0.1784(3) 0.0554(18) Uani 1 1 d . . .
N3 N -0.2211(7) 0.3317(3) 0.1788(3) 0.0552(18) Uani 1 1 d . . .
N4 N -0.0138(6) 0.3130(3) 0.2290(3) 0.0496(17) Uani 1 1 d . . .
N5 N -0.9885(7) 0.5156(3) -0.3238(3) 0.069(2) Uani 1 1 d . . .
N6 N -0.7922(7) 0.4879(3) -0.2705(3) 0.0589(19) Uani 1 1 d . . .
O1W O 0.1857(10) 0.1919(3) 0.2439(4) 0.117(3) Uani 1 1 d U . .
O2W O -0.4329(6) 0.5420(2) -0.2531(2) 0.0661(17) Uani 1 1 d . . .
C1 C 0.3699(8) 0.4149(3) -0.1314(3) 0.0466(19) Uani 1 1 d . . .
C2 C 0.3497(7) 0.3972(3) -0.0638(3) 0.0409(18) Uani 1 1 d . . .
C3 C 0.2951(8) 0.3427(3) -0.0495(3) 0.0452(19) Uani 1 1 d . . .
H3A H 0.2753 0.3164 -0.0819 0.054 Uiso 1 1 calc R . .
C4 C 0.3072(7) 0.3637(3) 0.0615(3) 0.0428(18) Uani 1 1 d . . .
C24 C -0.2709(7) 0.3360(3) 0.0616(3) 0.050(2) Uani 1 1 d . . .
C25 C -0.1885(8) 0.3818(3) 0.0390(4) 0.053(2) Uani 1 1 d . . .
C26 C -0.1349(8) 0.3793(3) -0.0232(4) 0.052(2) Uani 1 1 d . . .
C27 C -0.1685(8) 0.3309(3) -0.0616(3) 0.053(2) Uani 1 1 d . . .
C28 C -0.2622(9) 0.2871(3) -0.0403(4) 0.057(2) Uani 1 1 d . . .
C29 C -0.3098(8) 0.2873(3) 0.0235(4) 0.051(2) Uani 1 1 d . . .
C30 C -0.0796(7) 0.3153(3) 0.1737(3) 0.051(2) Uani 1 1 d . . .
H30A H -0.0336 0.3066 0.1357 0.061 Uiso 1 1 calc R . .
C31 C -0.3355(8) 0.3407(4) 0.1284(4) 0.070(3) Uani 1 1 d . . .
H31A H -0.3797 0.3789 0.1337 0.084 Uiso 1 1 calc R . .
H31B H -0.4126 0.3118 0.1334 0.084 Uiso 1 1 calc R . .
C32 C -0.1119(11) 0.3313(4) 0.2713(4) 0.079(3) Uani 1 1 d . . .
H32A H -0.0926 0.3365 0.3140 0.095 Uiso 1 1 calc R . .
C33 C -0.0959(9) 0.3237(4) -0.1260(4) 0.070(3) Uani 1 1 d . . .
H33A H -0.0021 0.3440 -0.1260 0.084 Uiso 1 1 calc R . .
H33B H -0.0765 0.2826 -0.1333 0.084 Uiso 1 1 calc R . .
C34 C -0.2495(8) 0.3416(4) 0.2421(3) 0.061(2) Uani 1 1 d . . .
H34A H -0.3380 0.3525 0.2609 0.074 Uiso 1 1 calc R . .
C35 C -0.8938(14) 0.6120(5) -0.4531(6) 0.122(5) Uani 1 1 d . . .
H35A H -0.8961 0.6166 -0.4084 0.183 Uiso 1 1 d R . .
H35B H -0.7917 0.6138 -0.4660 0.183 Uiso 1 1 d R . .
H35C H -0.9450 0.6438 -0.4731 0.183 Uiso 1 1 d R . .
C36 C -0.9539(9) 0.5554(4) -0.4769(4) 0.072(3) Uani 1 1 d . . .
C37 C -1.0349(8) 0.5178(5) -0.4402(3) 0.070(3) Uani 1 1 d . . .
C5 C 0.3619(9) 0.4190(3) 0.0473(3) 0.060(2) Uani 1 1 d . . .
H5A H 0.3857 0.4449 0.0794 0.072 Uiso 1 1 calc R . .
C6 C 0.3808(9) 0.4349(4) -0.0151(3) 0.062(2) Uani 1 1 d . . .
H6A H 0.4154 0.4721 -0.0244 0.075 Uiso 1 1 calc R . .
C7 C -0.7004(8) 0.3347(3) -0.6357(3) 0.0465(19) Uani 1 1 d . . .
C8 C -0.7429(8) 0.3289(3) -0.5205(3) 0.048(2) Uani 1 1 d . . .
H8A H -0.8067 0.2982 -0.5289 0.058 Uiso 1 1 calc R . .
C9 C -0.6765(7) 0.3560(3) -0.5690(3) 0.0378(17) Uani 1 1 d . . .
C10 C -0.5771(10) 0.4007(3) -0.5568(3) 0.061(2) Uani 1 1 d . . .
H10A H -0.5263 0.4186 -0.5896 0.073 Uiso 1 1 calc R . .
C11 C -0.5542(9) 0.4187(3) -0.4939(3) 0.057(2) Uani 1 1 d . . .
H11A H -0.4898 0.4493 -0.4852 0.068 Uiso 1 1 calc R . .
C12 C -0.6281(7) 0.3906(3) -0.4447(3) 0.0396(17) Uani 1 1 d . . .
C13 C -0.7193(7) 0.3453(3) -0.4579(3) 0.0433(18) Uani 1 1 d . . .
H13A H -0.7659 0.3253 -0.4254 0.052 Uiso 1 1 calc R . .
C14 C -0.5925(8) 0.4093(3) -0.3770(3) 0.048(2) Uani 1 1 d . . .
C15 C 0.2693(8) 0.3266(3) 0.0126(3) 0.0462(19) Uani 1 1 d . . .
H15A H 0.2265 0.2906 0.0214 0.055 Uiso 1 1 calc R . .
C16 C 0.2861(7) 0.3431(3) 0.1289(3) 0.0462(19) Uani 1 1 d . . .
C17 C -0.3221(13) 0.2415(4) -0.0835(5) 0.098(4) Uani 1 1 d . . .
H17A H -0.2807 0.2466 -0.1248 0.147 Uiso 1 1 calc R . .
H17B H -0.4273 0.2451 -0.0858 0.147 Uiso 1 1 calc R . .
H17C H -0.2967 0.2036 -0.0678 0.147 Uiso 1 1 calc R . .
C18 C -0.3951(11) 0.2380(4) 0.0505(5) 0.091(3) Uani 1 1 d . . .
H18A H -0.3521 0.2324 0.0914 0.136 Uiso 1 1 d R . .
H18B H -0.3886 0.2018 0.0275 0.136 Uiso 1 1 d R . .
H18C H -0.4970 0.2483 0.0553 0.136 Uiso 1 1 d R . .
C19 C -0.1493(13) 0.4341(4) 0.0796(5) 0.093(4) Uani 1 1 d . . .
H19A H -0.1934 0.4298 0.1205 0.139 Uiso 1 1 calc R . .
H19B H -0.1856 0.4690 0.0600 0.139 Uiso 1 1 calc R . .
H19C H -0.0442 0.4365 0.0839 0.139 Uiso 1 1 calc R . .
C20 C -0.0506(10) 0.4311(4) -0.0471(4) 0.075(3) Uani 1 1 d . . .
H20A H -0.0200 0.4242 -0.0898 0.112 Uiso 1 1 calc R . .
H20B H 0.0346 0.4373 -0.0210 0.112 Uiso 1 1 calc R . .
H20C H -0.1124 0.4651 -0.0456 0.112 Uiso 1 1 calc R . .
C21 C -0.1767(11) 0.3301(4) -0.2404(4) 0.076(3) Uani 1 1 d . . .
H21A H -0.1132 0.3024 -0.2574 0.091 Uiso 1 1 calc R . .
C22 C -0.2810(10) 0.3642(4) -0.2721(4) 0.071(3) Uani 1 1 d . . .
H22A H -0.2978 0.3627 -0.3154 0.085 Uiso 1 1 calc R . .
C23 C -0.2955(9) 0.3876(4) -0.1774(4) 0.061(2) Uani 1 1 d . . .
H23A H -0.3270 0.4065 -0.1410 0.073 Uiso 1 1 calc R . .
C40 C -1.0873(11) 0.5382(5) -0.3756(4) 0.084(3) Uani 1 1 d U . .
H40A H -1.0884 0.5805 -0.3745 0.101 Uiso 1 1 calc R . .
H40B H -1.1871 0.5246 -0.3685 0.101 Uiso 1 1 calc R . .
C41 C -1.0309(8) 0.5082(4) -0.2613(4) 0.071(3) Uani 1 1 d . . .
H41A H -1.1240 0.5129 -0.2437 0.085 Uiso 1 1 calc R . .
C42 C -0.9024(11) 0.4923(4) -0.2319(4) 0.073(3) Uani 1 1 d . . .
H42A H -0.8952 0.4853 -0.1888 0.088 Uiso 1 1 calc R . .
C43 C -0.8501(8) 0.5022(4) -0.3268(3) 0.071(3) Uani 1 1 d . . .
H43A H -0.7962 0.5023 -0.3641 0.085 Uiso 1 1 calc R . .
O3W O 0.4651(12) 0.2353(5) 0.2425(5) 0.157(3) Uani 1 1 d U . .
C38 C -0.9215(9) 0.5392(4) -0.5388(4) 0.071(3) Uani 1 1 d . . .
C39 C -0.8409(12) 0.5808(6) -0.5810(5) 0.126(5) Uani 1 1 d . . .
H39A H -0.8290 0.5628 -0.6217 0.189 Uiso 1 1 d R . .
H39B H -0.8982 0.6158 -0.5853 0.189 Uiso 1 1 d R . .
H39C H -0.7456 0.5902 -0.5642 0.189 Uiso 1 1 d R . .

loop_
_atom_site_aniso_label
_atom_site_aniso_U_11
_atom_site_aniso_U_22
_atom_site_aniso_U_33
_atom_site_aniso_U_23
_atom_site_aniso_U_13
_atom_site_aniso_U_12
Cd1 0.0366(2) 0.0443(2) 0.0276(2) 0.0010(2) -0.00133(18) -0.0001(2)
Cd2 0.0360(2) 0.0579(3) 0.0271(2) 0.0019(2) -0.00157(19) -0.0048(2)
O1 0.076(3) 0.058(3) 0.032(2) 0.004(2) 0.012(2) -0.014(3)
O2 0.100(4) 0.075(3) 0.028(3) 0.000(2) -0.004(3) -0.021(3)
O3 0.077(3) 0.086(3) 0.037(2) -0.001(2) 0.004(2) -0.030(2)
O4 0.085(3) 0.068(3) 0.035(2) 0.011(2) 0.010(2) -0.004(2)
O5 0.126(4) 0.079(3) 0.029(2) 0.001(2) -0.002(3) -0.024(3)
O6 0.109(4) 0.087(3) 0.036(3) -0.009(3) -0.004(3) -0.019(3)
O7 0.082(4) 0.080(3) 0.029(3) -0.004(2) -0.013(2) -0.018(3)
O8 0.077(3) 0.066(3) 0.037(3) -0.011(2) -0.005(3) -0.019(3)
N1 0.044(3) 0.064(4) 0.059(4) -0.006(3) -0.004(3) 0.020(3)
N2 0.062(4) 0.069(4) 0.035(3) -0.003(3) -0.006(3) 0.010(3)
N3 0.050(3) 0.076(4) 0.039(3) 0.006(3) -0.002(3) 0.000(3)
N4 0.042(3) 0.067(4) 0.040(3) 0.001(3) 0.000(3) -0.002(3)
N5 0.055(4) 0.116(5) 0.035(3) -0.007(3) -0.005(3) 0.028(4)
N6 0.056(4) 0.085(4) 0.035(3) 0.005(3) 0.004(3) 0.022(3)
O1W 0.165(6) 0.094(4) 0.093(5) 0.012(4) 0.010(5) 0.032(5)
O2W 0.098(4) 0.059(3) 0.042(3) 0.004(2) -0.002(3) -0.034(3)
C1 0.052(4) 0.059(4) 0.029(3) 0.003(3) -0.002(3) -0.001(3)
C2 0.042(3) 0.054(4) 0.027(3) 0.005(3) 0.005(3) 0.001(3)
C3 0.067(4) 0.041(4) 0.028(3) 0.001(3) 0.002(3) -0.004(3)
C4 0.039(3) 0.058(4) 0.031(3) 0.003(3) 0.003(3) 0.005(3)
C24 0.032(3) 0.075(5) 0.044(4) 0.008(4) -0.005(3) 0.001(3)
C25 0.048(4) 0.054(4) 0.056(4) -0.003(4) -0.012(4) 0.008(3)
C26 0.047(4) 0.052(4) 0.055(4) 0.005(3) -0.008(3) 0.000(3)
C27 0.046(4) 0.066(5) 0.048(4) 0.003(4) -0.002(3) 0.008(4)
C28 0.066(5) 0.053(4) 0.053(5) 0.002(4) -0.019(4) -0.007(4)
C29 0.040(4) 0.053(4) 0.060(5) 0.008(3) -0.015(3) 0.007(3)
C30 0.035(4) 0.084(5) 0.034(4) 0.005(4) 0.005(3) 0.002(4)
C31 0.041(4) 0.103(6) 0.065(5) -0.006(5) -0.002(4) -0.003(4)
C32 0.124(8) 0.058(5) 0.056(5) -0.011(4) 0.003(5) 0.021(5)
C33 0.059(5) 0.097(6) 0.053(5) 0.010(4) -0.008(4) 0.026(5)
C34 0.048(4) 0.096(6) 0.041(4) -0.001(4) 0.008(3) 0.026(4)
C35 0.123(9) 0.130(9) 0.113(9) -0.026(8) -0.042(7) -0.013(8)
C36 0.045(4) 0.118(7) 0.052(5) 0.000(5) -0.002(4) 0.016(5)
C37 0.046(4) 0.132(7) 0.032(4) -0.001(4) -0.004(3) 0.020(5)
C5 0.088(5) 0.066(4) 0.025(3) 0.000(3) -0.005(3) -0.041(4)
C6 0.079(5) 0.069(5) 0.038(4) 0.002(4) 0.005(4) -0.030(4)
C7 0.056(4) 0.053(4) 0.030(3) 0.003(3) -0.002(3) 0.011(3)
C8 0.045(4) 0.055(4) 0.043(4) -0.012(3) -0.006(3) 0.005(3)
C9 0.045(4) 0.041(3) 0.028(3) 0.003(3) -0.006(3) 0.009(3)
C10 0.098(6) 0.061(4) 0.025(3) 0.011(3) -0.020(4) -0.017(4)
C11 0.092(6) 0.051(4) 0.026(4) 0.005(3) -0.007(4) -0.010(4)
C12 0.041(3) 0.046(3) 0.032(3) 0.002(3) 0.005(3) 0.006(3)
C13 0.046(4) 0.048(4) 0.035(4) -0.002(3) 0.004(3) 0.000(3)
C14 0.062(4) 0.063(4) 0.020(3) -0.001(3) -0.011(3) 0.005(4)
C15 0.065(4) 0.047(4) 0.027(3) 0.004(3) -0.002(3) -0.004(3)
C16 0.029(3) 0.079(5) 0.030(3) -0.003(3) 0.010(3) -0.008(3)
C17 0.110(8) 0.082(6) 0.101(8) -0.013(6) -0.013(7) -0.025(6)
C18 0.087(7) 0.090(6) 0.095(7) 0.032(6) 0.008(6) -0.010(6)
C19 0.146(9) 0.061(5) 0.072(6) -0.008(5) -0.031(6) 0.015(6)
C20 0.070(5) 0.080(5) 0.075(6) 0.015(5) -0.003(5) -0.030(5)
C21 0.105(7) 0.073(5) 0.050(5) -0.004(4) 0.003(5) 0.036(5)
C22 0.101(6) 0.083(6) 0.027(4) -0.010(4) -0.009(4) -0.007(5)
C23 0.062(5) 0.080(5) 0.041(4) -0.008(4) -0.016(4) 0.021(4)
C40 0.077(5) 0.107(5) 0.068(5) -0.001(4) -0.009(4) 0.027(4)
C41 0.041(4) 0.126(7) 0.045(4) -0.001(5) 0.016(4) 0.011(5)
C42 0.099(7) 0.068(5) 0.053(5) 0.017(4) -0.001(5) 0.005(5)
C43 0.051(4) 0.131(7) 0.032(4) 0.003(4) 0.000(3) 0.032(5)
O3W 0.153(6) 0.148(6) 0.171(7) -0.015(6) -0.005(6) 0.022(6)
C38 0.046(4) 0.119(7) 0.049(5) -0.002(5) -0.008(4) 0.000(5)
C39 0.086(7) 0.197(12) 0.095(8) 0.053(8) -0.006(6) -0.039(8)

loop_
_atom_type_symbol
_atom_type_description
_atom_type_scat_dispersion_real
_atom_type_scat_dispersion_imag
_atom_type_scat_source
C C 0.0033 0.0016 'International Tables Vol C Tables 4.2.6.8 and 6.1.1.4'
H H 0.0000 0.0000 'International Tables Vol C Tables 4.2.6.8 and 6.1.1.4'
N N 0.0061 0.0033 'International Tables Vol C Tables 4.2.6.8 and 6.1.1.4'
O O 0.0106 0.0060 'International Tables Vol C Tables 4.2.6.8 and 6.1.1.4'
Cd Cd -0.8075 1.2024 'International Tables Vol C Tables 4.2.6.8 and 6.1.1.4'

loop_
_geom_angle_atom_site_label_1
_geom_angle_atom_site_label_2
_geom_angle_atom_site_label_3
_geom_angle
_geom_angle_site_symmetry_1
_geom_angle_site_symmetry_3
N6 Cd1 N1 169.0(2) . .
N6 Cd1 O2W 97.4(2) . .
N1 Cd1 O2W 93.6(2) . .
N6 Cd1 O1 94.8(2) . 1_455
N1 Cd1 O1 85.0(2) . 1_455
O2W Cd1 O1 84.43(16) . 1_455
N6 Cd1 O8 86.4(2) . .
N1 Cd1 O8 95.8(2) . .
O2W Cd1 O8 84.76(17) . .
O1 Cd1 O8 169.19(17) 1_455 .
N6 Cd1 O7 84.8(2) . .
N1 Cd1 O7 88.0(2) . .
O2W Cd1 O7 137.36(16) . .
O1 Cd1 O7 138.03(16) 1_455 .
O8 Cd1 O7 52.77(17) . .
N6 Cd1 O2 88.1(2) . 1_455
N1 Cd1 O2 82.9(2) . 1_455
O2W Cd1 O2 138.12(16) . 1_455
O1 Cd1 O2 53.69(16) 1_455 1_455
O8 Cd1 O2 137.12(17) . 1_455
O7 Cd1 O2 84.39(17) . 1_455
O4 Cd2 N4 86.3(2) . .
O4 Cd2 O6 176.7(2) . 1_656
N4 Cd2 O6 93.5(2) . 1_656
O4 Cd2 O1W 87.8(2) . .
N4 Cd2 O1W 89.4(3) . .
O6 Cd2 O1W 88.9(2) 1_656 .
O4 Cd2 O5 129.52(19) . 1_656
N4 Cd2 O5 119.1(2) . 1_656
O6 Cd2 O5 53.3(2) 1_656 1_656
O1W Cd2 O5 131.1(2) . 1_656
O4 Cd2 O3W 83.8(3) . .
N4 Cd2 O3W 154.6(3) . .
O6 Cd2 O3W 95.1(3) 1_656 .
O1W Cd2 O3W 67.0(3) . .
O5 Cd2 O3W 84.9(3) 1_656 .
O4 Cd2 O3 53.82(18) . .
N4 Cd2 O3 91.0(2) . .
O6 Cd2 O3 129.51(19) 1_656 .
O1W Cd2 O3 141.5(2) . .
O5 Cd2 O3 80.99(18) 1_656 .
O3W Cd2 O3 101.6(3) . .
O4 Cd2 C16 26.7(2) . .
N4 Cd2 C16 88.2(2) . .
O6 Cd2 C16 156.6(2) 1_656 .
O1W Cd2 C16 114.4(2) . .
O5 Cd2 C16 105.9(2) 1_656 .
O3W Cd2 C16 93.2(3) . .
O3 Cd2 C16 27.14(19) . .
O4 Cd2 C7 156.2(2) . 1_656
N4 Cd2 C7 106.9(2) . 1_656
O6 Cd2 C7 26.7(2) 1_656 1_656
O1W Cd2 C7 111.6(2) . 1_656
O5 Cd2 C7 26.7(2) 1_656 1_656
O3W Cd2 C7 91.1(3) . 1_656
O3 Cd2 C7 105.12(19) . 1_656
C16 Cd2 C7 131.5(2) . 1_656
C1 O1 Cd1 94.7(4) . 1_655
C1 O2 Cd1 88.4(4) . 1_655
C16 O3 Cd2 85.8(4) . .
C16 O4 Cd2 96.7(4) . .
C7 O5 Cd2 91.1(5) . 1_454
C7 O6 Cd2 95.5(4) . 1_454
C14 O7 Cd1 89.0(4) . .
C14 O8 Cd1 95.5(4) . .
C22 N1 C23 106.5(7) . .
C22 N1 Cd1 128.0(6) . .
C23 N1 Cd1 124.3(5) . .
C23 N2 C21 105.5(6) . .
C23 N2 C33 129.9(6) . .
C21 N2 C33 124.5(7) . .
C30 N3 C34 107.6(6) . .
C30 N3 C31 130.0(6) . .
C34 N3 C31 122.4(6) . .
C30 N4 C32 106.5(7) . .
C30 N4 Cd2 125.4(5) . .
C32 N4 Cd2 127.4(6) . .
C43 N5 C41 106.6(6) . .
C43 N5 C40 128.5(7) . .
C41 N5 C40 124.8(7) . .
C42 N6 C43 103.9(7) . .
C42 N6 Cd1 129.6(6) . .
C43 N6 Cd1 125.9(5) . .
O2 C1 O1 123.1(6) . .
O2 C1 C2 119.5(6) . .
O1 C1 C2 117.4(6) . .
C6 C2 C3 118.5(6) . .
C6 C2 C1 121.5(6) . .
C3 C2 C1 120.0(6) . .
C2 C3 C15 120.8(6) . .
C2 C3 H3A 119.6 . .
C15 C3 H3A 119.6 . .
C15 C4 C5 119.0(6) . .
C15 C4 C16 118.8(6) . .
C5 C4 C16 122.2(6) . .
C25 C24 C29 122.3(7) . .
C25 C24 C31 118.4(7) . .
C29 C24 C31 118.9(7) . .
C24 C25 C26 119.0(7) . .
C24 C25 C19 122.1(7) . .
C26 C25 C19 118.8(7) . .
C25 C26 C27 119.8(7) . .
C25 C26 C20 117.4(7) . .
C27 C26 C20 122.7(7) . .
C28 C27 C26 120.9(7) . .
C28 C27 C33 118.5(7) . .
C26 C27 C33 120.5(7) . .
C27 C28 C29 119.5(7) . .
C27 C28 C17 121.9(8) . .
C29 C28 C17 118.5(7) . .
C24 C29 C28 118.0(7) . .
C24 C29 C18 120.6(7) . .
C28 C29 C18 121.5(7) . .
N4 C30 N3 111.9(6) . .
N4 C30 H30A 124.0 . .
N3 C30 H30A 124.0 . .
N3 C31 C24 112.4(6) . .
N3 C31 H31A 109.1 . .
C24 C31 H31A 109.1 . .
N3 C31 H31B 109.1 . .
C24 C31 H31B 109.1 . .
H31A C31 H31B 107.9 . .
N4 C32 C34 110.5(8) . .
N4 C32 H32A 124.8 . .
C34 C32 H32A 124.8 . .
N2 C33 C27 112.5(6) . .
N2 C33 H33A 109.1 . .
C27 C33 H33A 109.1 . .
N2 C33 H33B 109.1 . .
C27 C33 H33B 109.1 . .
H33A C33 H33B 107.8 . .
N3 C34 C32 103.4(7) . .
N3 C34 H34A 128.3 . .
C32 C34 H34A 128.3 . .
C36 C35 H35A 115.1 . .
C36 C35 H35B 107.0 . .
H35A C35 H35B 107.2 . .
C36 C35 H35C 109.4 . .
H35A C35 H35C 110.1 . .
H35B C35 H35C 107.8 . .
C37 C36 C38 118.7(9) . .
C37 C36 C35 123.2(9) . .
C38 C36 C35 118.1(9) . .
C36 C37 C38 122.8(8) . 3_364
C36 C37 C40 119.0(9) . .
C38 C37 C40 118.2(8) 3_364 .
C6 C5 C4 119.4(7) . .
C6 C5 H5A 120.3 . .
C4 C5 H5A 120.3 . .
C2 C6 C5 121.9(7) . .
C2 C6 H6A 119.1 . .
C5 C6 H6A 119.1 . .
O5 C7 O6 119.9(7) . .
O5 C7 C9 121.0(7) . .
O6 C7 C9 119.1(6) . .
O5 C7 Cd2 62.2(4) . 1_454
O6 C7 Cd2 57.8(4) . 1_454
C9 C7 Cd2 175.7(5) . 1_454
C9 C8 C13 122.3(7) . .
C9 C8 H8A 118.8 . .
C13 C8 H8A 118.8 . .
C8 C9 C10 119.2(6) . .
C8 C9 C7 120.2(6) . .
C10 C9 C7 120.4(6) . .
C9 C10 C11 119.2(7) . .
C9 C10 H10A 120.4 . .
C11 C10 H10A 120.4 . .
C12 C11 C10 120.0(7) . .
C12 C11 H11A 120.0 . .
C10 C11 H11A 120.0 . .
C13 C12 C11 119.4(6) . .
C13 C12 C14 122.4(6) . .
C11 C12 C14 118.0(6) . .
C12 C13 C8 119.8(6) . .
C12 C13 H13A 120.1 . .
C8 C13 H13A 120.1 . .
O8 C14 O7 122.2(6) . .
O8 C14 C12 121.2(6) . .
O7 C14 C12 116.6(6) . .
C4 C15 C3 120.3(6) . .
C4 C15 H15A 119.8 . .
C3 C15 H15A 119.8 . .
O4 C16 O3 123.6(6) . .
O4 C16 C4 117.6(6) . .
O3 C16 C4 118.8(7) . .
O4 C16 Cd2 56.6(3) . .
O3 C16 Cd2 67.1(4) . .
C4 C16 Cd2 174.0(5) . .
C28 C17 H17A 109.5 . .
C28 C17 H17B 109.5 . .
H17A C17 H17B 109.5 . .
C28 C17 H17C 109.5 . .
H17A C17 H17C 109.5 . .
H17B C17 H17C 109.5 . .
C29 C18 H18A 103.8 . .
C29 C18 H18B 115.4 . .
H18A C18 H18B 108.4 . .
C29 C18 H18C 110.9 . .
H18A C18 H18C 109.1 . .
H18B C18 H18C 109.0 . .
C25 C19 H19A 109.5 . .
C25 C19 H19B 109.5 . .
H19A C19 H19B 109.5 . .
C25 C19 H19C 109.5 . .
H19A C19 H19C 109.5 . .
H19B C19 H19C 109.5 . .
C26 C20 H20A 109.5 . .
C26 C20 H20B 109.5 . .
H20A C20 H20B 109.5 . .
C26 C20 H20C 109.5 . .
H20A C20 H20C 109.5 . .
H20B C20 H20C 109.5 . .
N2 C21 C22 104.4(7) . .
N2 C21 H21A 127.8 . .
C22 C21 H21A 127.8 . .
N1 C22 C21 111.5(7) . .
N1 C22 H22A 124.3 . .
C21 C22 H22A 124.3 . .
N1 C23 N2 112.1(7) . .
N1 C23 H23A 124.0 . .
N2 C23 H23A 124.0 . .
N5 C40 C37 111.3(7) . .
N5 C40 H40A 109.4 . .
C37 C40 H40A 109.4 . .
N5 C40 H40B 109.4 . .
C37 C40 H40B 109.4 . .
H40A C40 H40B 108.0 . .
C42 C41 N5 103.4(7) . .
C42 C41 H41A 128.3 . .
N5 C41 H41A 128.3 . .
N6 C42 C41 112.9(8) . .
N6 C42 H42A 123.5 . .
C41 C42 H42A 123.5 . .
N5 C43 N6 113.2(7) . .
N5 C43 H43A 123.4 . .
N6 C43 H43A 123.4 . .
C36 C38 C37 118.4(8) . 3_364
C36 C38 C39 119.8(9) . .
C37 C38 C39 121.8(8) 3_364 .
C38 C39 H39A 108.6 . .
C38 C39 H39B 108.9 . .
H39A C39 H39B 109.5 . .
C38 C39 H39C 111.2 . .
H39A C39 H39C 109.2 . .
H39B C39 H39C 109.5 . .

loop_
_geom_bond_atom_site_label_1
_geom_bond_atom_site_label_2
_geom_bond_distance
_geom_bond_site_symmetry_2
Cd1 N6 2.291(6) .
Cd1 N1 2.309(6) .
Cd1 O2W 2.379(5) .
Cd1 O1 2.382(5) 1_455
Cd1 O8 2.399(5) .
Cd1 O7 2.522(5) .
Cd1 O2 2.533(5) 1_455
Cd2 O4 2.295(5) .
Cd2 N4 2.310(6) .
Cd2 O6 2.335(5) 1_656
Cd2 O1W 2.420(8) .
Cd2 O5 2.430(6) 1_656
Cd2 O3W 2.513(10) .
Cd2 O3 2.521(5) .
Cd2 C16 2.731(7) .
Cd2 C7 2.746(7) 1_656
O1 C1 1.278(8) .
O1 Cd1 2.382(5) 1_655
O2 C1 1.251(8) .
O2 Cd1 2.533(5) 1_655
O3 C16 1.249(9) .
O4 C16 1.235(9) .
O5 C7 1.233(9) .
O5 Cd2 2.430(6) 1_454
O6 C7 1.240(9) .
O6 Cd2 2.335(5) 1_454
O7 C14 1.264(8) .
O8 C14 1.237(9) .
N1 C22 1.273(10) .
N1 C23 1.324(9) .
N2 C23 1.344(10) .
N2 C21 1.373(10) .
N2 C33 1.493(10) .
N3 C30 1.342(9) .
N3 C34 1.385(9) .
N3 C31 1.503(10) .
N4 C30 1.317(9) .
N4 C32 1.330(11) .
N5 C43 1.295(10) .
N5 C41 1.391(10) .
N5 C40 1.508(11) .
N6 C42 1.296(11) .
N6 C43 1.345(9) .
C1 C2 1.499(9) .
C2 C6 1.374(10) .
C2 C3 1.378(9) .
C3 C15 1.388(9) .
C3 H3A 0.9300 .
C4 C15 1.386(9) .
C4 C5 1.393(10) .
C4 C16 1.517(9) .
C24 C25 1.374(10) .
C24 C29 1.422(10) .
C24 C31 1.536(11) .
C25 C26 1.407(11) .
C25 C19 1.518(11) .
C26 C27 1.409(10) .
C26 C20 1.500(11) .
C27 C28 1.391(11) .
C27 C33 1.525(11) .
C28 C29 1.419(11) .
C28 C17 1.493(12) .
C29 C18 1.484(12) .
C30 H30A 0.9300 .
C31 H31A 0.9700 .
C31 H31B 0.9700 .
C32 C34 1.414(12) .
C32 H32A 0.9300 .
C33 H33A 0.9700 .
C33 H33B 0.9700 .
C34 H34A 0.9300 .
C35 C36 1.495(15) .
C35 H35A 0.9544 .
C35 H35B 0.9673 .
C35 H35C 0.9615 .
C36 C37 1.374(12) .
C36 C38 1.393(12) .
C37 C38 1.437(14) 3_364
C37 C40 1.523(12) .
C5 C6 1.383(10) .
C5 H5A 0.9300 .
C6 H6A 0.9300 .
C7 C9 1.511(9) .
C7 Cd2 2.746(7) 1_454
C8 C9 1.343(9) .
C8 C13 1.396(9) .
C8 H8A 0.9300 .
C9 C10 1.391(10) .
C10 C11 1.410(9) .
C10 H10A 0.9300 .
C11 C12 1.398(9) .
C11 H11A 0.9300 .
C12 C13 1.357(9) .
C12 C14 1.532(9) .
C13 H13A 0.9300 .
C15 H15A 0.9300 .
C17 H17A 0.9600 .
C17 H17B 0.9600 .
C17 H17C 0.9600 .
C18 H18A 0.9599 .
C18 H18B 0.9639 .
C18 H18C 0.9605 .
C19 H19A 0.9600 .
C19 H19B 0.9600 .
C19 H19C 0.9600 .
C20 H20A 0.9600 .
C20 H20B 0.9600 .
C20 H20C 0.9600 .
C21 C22 1.401(12) .
C21 H21A 0.9300 .
C22 H22A 0.9300 .
C23 H23A 0.9300 .
C40 H40A 0.9700 .
C40 H40B 0.9700 .
C41 C42 1.372(12) .
C41 H41A 0.9300 .
C42 H42A 0.9300 .
C43 H43A 0.9300 .
C38 C37 1.437(14) 3_364
C38 C39 1.498(14) .
C39 H39A 0.9604 .
C39 H39B 0.9610 .
C39 H39C 0.9599 .
